data_1559047
loop_
_publ_author_name
'Luong, Lucy M. C.'
'Lowe, Christopher D.'
'Adams, Alexandria V.'
'Moshayedi, Venoos'
'Olmstead, Marilyn M.'
'Balch, Alan L.'

_publ_section_title
;
 Seeing Luminescence Appear as Crystals Crumble. Isolation and Subsequent
 Self-Association of Individual [(C6H11NC)2Au]+&#x00A0;Ions in Crystals.
;
_journal_name_full 'Chemical Science'
_journal_paper_doi 10.1039/D0SC03299A
_journal_year 2020
_chemical_formula_moiety 'C14 H22 Au N2, C6 H6, F6 Sb'
_chemical_formula_sum 'C20 H28 Au F6 N2 Sb'
_chemical_formula_weight 729.16
_chemical_name_common C6H6\^A.[(C6H11NC)2Au]SbF6
_chemical_properties_physical Air-sensitive
_space_group_crystal_system tetragonal
_space_group_IT_number 128
_space_group_name_Hall '-P 4 2n'
_space_group_name_H-M_alt 'P 4/m n c'
_atom_sites_solution_hydrogens geom
_atom_sites_solution_primary dual
_atom_sites_solution_secondary difmap
_audit_creation_method SHELXL-2018/3
_audit_update_record
;
2020-06-13 deposited with the CCDC.	2020-09-10 downloaded from the CCDC.
;
_cell_angle_alpha 90
_cell_angle_beta 90
_cell_angle_gamma 90
_cell_formula_units_Z 4
_cell_length_a 12.948(4)
_cell_length_b 12.948(4)
_cell_length_c 13.943(4)
_cell_measurement_reflns_used 3481
_cell_measurement_temperature 100(2)
_cell_measurement_theta_max 26.3045
_cell_measurement_theta_min 2.918
_cell_volume 2337.6(12)
_computing_cell_refinement 'SAINT (Bruker, 2017)'
_computing_data_collection 'Apex3 (Bruker, 2017)'
_computing_data_reduction 'SAINT (Bruker, 2017)'
_computing_publication_material 'SHELXL-2018/3 (Sheldrick, 2018)'
_computing_structure_refinement 'SHELXL-2018/3 (Sheldrick, 2018)'
_computing_structure_solution 'SHELXT 2014/5 (Sheldrick, 2014)'
_diffrn_ambient_temperature 100(2)
_diffrn_detector_area_resol_mean 10.42
_diffrn_measured_fraction_theta_full 0.996
_diffrn_measured_fraction_theta_max 0.995
_diffrn_measurement_device_type 'Bruker Kappa DUO with Photon 100'
_diffrn_measurement_method '\w and \f scans'
_diffrn_radiation_type MoK\a
_diffrn_radiation_wavelength 0.71073
_diffrn_reflns_av_R_equivalents 0.0342
_diffrn_reflns_av_unetI/netI 0.0219
_diffrn_reflns_Laue_measured_fraction_full 0.996
_diffrn_reflns_Laue_measured_fraction_max 0.995
_diffrn_reflns_limit_h_max 15
_diffrn_reflns_limit_h_min -13
_diffrn_reflns_limit_k_max 16
_diffrn_reflns_limit_k_min -16
_diffrn_reflns_limit_l_max 17
_diffrn_reflns_limit_l_min -17
_diffrn_reflns_number 8037
_diffrn_reflns_point_group_measured_fraction_full 0.996
_diffrn_reflns_point_group_measured_fraction_max 0.995
_diffrn_reflns_theta_full 25.242
_diffrn_reflns_theta_max 26.386
_diffrn_reflns_theta_min 2.146
_diffrn_source microsource
_exptl_absorpt_coefficient_mu 7.481
_exptl_absorpt_correction_T_max 0.99983
_exptl_absorpt_correction_T_min 0.99847
_exptl_absorpt_correction_type multi-scan
_exptl_absorpt_process_details 'SADABS (Sheldrick,2016)'
_exptl_crystal_colour colorless
_exptl_crystal_density_diffrn 2.072
_exptl_crystal_description block
_exptl_crystal_F_000 1384
_exptl_crystal_recrystallization_method 'Re-crystallisation from solvent: benzene'
_exptl_crystal_size_max 0.506
_exptl_crystal_size_mid 0.044
_exptl_crystal_size_min 0.042
_refine_diff_density_max 1.567
_refine_diff_density_min -1.028
_refine_diff_density_rms 0.142
_refine_ls_extinction_method none
_refine_ls_goodness_of_fit_ref 1.168
_refine_ls_hydrogen_treatment constr
_refine_ls_matrix_type full
_refine_ls_number_parameters 85
_refine_ls_number_reflns 1251
_refine_ls_number_restraints 1
_refine_ls_restrained_S_all 1.167
_refine_ls_R_factor_all 0.0568
_refine_ls_R_factor_gt 0.0357
_refine_ls_shift/su_max 0.000
_refine_ls_shift/su_mean 0.000
_refine_ls_structure_factor_coef Fsqd
_refine_ls_weighting_details 'w=1/[\s^2^(Fo^2^)+(0.0460P)^2^+5.1186P] where P=(Fo^2^+2Fc^2^)/3'
_refine_ls_weighting_scheme calc
_refine_ls_wR_factor_gt 0.0848
_refine_ls_wR_factor_ref 0.0946
_reflns_Friedel_coverage 0.000
_reflns_number_gt 887
_reflns_number_total 1251
_reflns_threshold_expression 'I > 2\s(I)'
_cod_data_source_file d0sc03299a2.cif
_cod_data_source_block ll113
_cod_original_cell_volume 2337.6(14)
_cod_database_code 1559047
_shelx_shelxl_version_number 2018/3
_shelx_space_group_comment
;
The symmetry employed for this shelxl refinement is uniquely defined
by the following loop, which should always be used as a source of
symmetry information in preference to the above space-group names.
They are only intended as comments.
;
_shelx_estimated_absorpt_t_min 0.116
_shelx_estimated_absorpt_t_max 0.744

loop_
_space_group_symop_operation_xyz
'x, y, z'
'-x, -y, z'
'-y, x, z'
'y, -x, z'
'-x+1/2, y+1/2, -z+1/2'
'x+1/2, -y+1/2, -z+1/2'
'y+1/2, x+1/2, -z+1/2'
'-y+1/2, -x+1/2, -z+1/2'
'-x, -y, -z'
'x, y, -z'
'y, -x, -z'
'-y, x, -z'
'x-1/2, -y-1/2, z-1/2'
'-x-1/2, y-1/2, z-1/2'
'-y-1/2, -x-1/2, z-1/2'
'y-1/2, x-1/2, z-1/2'

loop_
_atom_site_label
_atom_site_type_symbol
_atom_site_fract_x
_atom_site_fract_y
_atom_site_fract_z
_atom_site_U_iso_or_equiv
_atom_site_adp_type
_atom_site_occupancy
_atom_site_site_symmetry_order
_atom_site_calc_flag
_atom_site_refinement_flags_posn
_atom_site_refinement_flags_adp
_atom_site_refinement_flags_occupancy
_atom_site_disorder_assembly
_atom_site_disorder_group
Au1 Au 0.500000 0.000000 1.000000 0.02466(18) Uani 1 4 d S T P . .
N1 N 0.2865(5) 0.1130(5) 1.000000 0.0262(16) Uani 1 2 d S T P . .
C1 C 0.3629(7) 0.0700(6) 1.000000 0.0264(19) Uani 1 2 d S T P . .
C2 C 0.1967(6) 0.1804(6) 1.000000 0.0287(19) Uani 1 2 d S T P . .
H2 H 0.132122 0.138007 1.000000 0.034 Uiso 1 2 calc R U P . .
C3 C 0.2007(5) 0.2468(5) 0.9099(5) 0.0324(14) Uani 1 1 d . . . . .
H3A H 0.135900 0.287096 0.904807 0.039 Uiso 1 1 calc R U . . .
H3B H 0.205303 0.201388 0.852983 0.039 Uiso 1 1 calc R U . . .
C4 C 0.2929(4) 0.3215(5) 0.9100(5) 0.0326(16) Uani 1 1 d . . . . .
H4A H 0.358058 0.281620 0.906287 0.039 Uiso 1 1 calc R U . . .
H4B H 0.289124 0.366886 0.852962 0.039 Uiso 1 1 calc R U . . .
C5 C 0.2931(7) 0.3869(6) 1.000000 0.041(3) Uani 1 2 d S T P . .
H5A H 0.355052 0.431752 1.000000 0.049 Uiso 1 2 calc R U P . .
H5B H 0.231407 0.432069 1.000000 0.049 Uiso 1 2 calc R U P . .
Sb1 Sb 0.500000 0.500000 0.71604(7) 0.0213(2) Uani 1 4 d S T P . .
F1 F 0.5124(3) 0.6441(3) 0.7169(5) 0.0699(16) Uani 1 1 d . . . . .
F2 F 0.500000 0.500000 0.8517(11) 0.052(4) Uiso 0.629(10) 4 d S . P A 3
F3 F 0.500000 0.500000 0.5852(14) 0.075(5) Uiso 0.629(10) 4 d S . P A 3
F4 F 0.401(2) 0.510(2) 0.810(2) 0.014(7) Uiso 0.093(2) 1 d . . P A 4
F5 F 0.396(2) 0.507(2) 0.622(2) 0.012(6) Uiso 0.093(2) 1 d . . P A 4
C6 C 0.4739(10) 0.8980(11) 0.7509(10) 0.023(3) Uiso 0.5 1 d . . P B 1
H6 H 0.453948 0.827398 0.752875 0.028 Uiso 0.5 1 calc R U P B 1
C7 C 0.5773(11) 0.9227(11) 0.750000 0.029(5) Uiso 0.5 2 d S . P B 1
H7 H 0.629156 0.870845 0.749998 0.035 Uiso 0.5 2 calc R U P B 1
C8 C 0.4229(9) 0.9229(9) 0.750000 0.019(4) Uiso 0.5 2 d S . P C 2
H8 H 0.370977 0.870978 0.750001 0.023 Uiso 0.5 2 calc R U P C 2
C9 C 0.5287(11) 0.8947(12) 0.7501(11) 0.031(3) Uiso 0.5 1 d . . P C 2
H9 H 0.547692 0.823817 0.750228 0.038 Uiso 0.5 1 calc R U P C 2

loop_
_atom_site_aniso_label
_atom_site_aniso_U_11
_atom_site_aniso_U_22
_atom_site_aniso_U_33
_atom_site_aniso_U_23
_atom_site_aniso_U_13
_atom_site_aniso_U_12
Au1 0.0284(3) 0.0235(2) 0.0221(3) 0.000 0.000 0.0008(2)
N1 0.027(4) 0.023(3) 0.028(4) 0.000 0.000 0.002(3)
C1 0.041(5) 0.020(4) 0.018(5) 0.000 0.000 -0.013(4)
C2 0.015(4) 0.030(5) 0.041(6) 0.000 0.000 -0.005(3)
C3 0.025(3) 0.044(4) 0.028(4) -0.001(3) -0.004(3) 0.004(3)
C4 0.028(3) 0.033(3) 0.036(4) 0.018(3) 0.004(3) 0.007(3)
C5 0.025(5) 0.024(4) 0.073(8) 0.000 0.000 -0.002(4)
Sb1 0.0129(2) 0.0129(2) 0.0381(5) 0.000 0.000 0.000
F1 0.037(2) 0.023(2) 0.150(5) 0.000(3) 0.005(3) -0.0005(19)

loop_
_atom_type_symbol
_atom_type_description
_atom_type_scat_dispersion_real
_atom_type_scat_dispersion_imag
_atom_type_scat_source
C C 0.0033 0.0016 'International Tables Vol C Tables 4.2.6.8 and 6.1.1.4'
H H 0.0000 0.0000 'International Tables Vol C Tables 4.2.6.8 and 6.1.1.4'
N N 0.0061 0.0033 'International Tables Vol C Tables 4.2.6.8 and 6.1.1.4'
F F 0.0171 0.0103 'International Tables Vol C Tables 4.2.6.8 and 6.1.1.4'
Sb Sb -0.5866 1.5461 'International Tables Vol C Tables 4.2.6.8 and 6.1.1.4'
Au Au -2.0133 8.8022 'International Tables Vol C Tables 4.2.6.8 and 6.1.1.4'

loop_
_geom_angle_atom_site_label_1
_geom_angle_atom_site_label_2
_geom_angle_atom_site_label_3
_geom_angle
_geom_angle_site_symmetry_1
_geom_angle_site_symmetry_3
_geom_angle_publ_flag
C1 Au1 C1 180.0 9_657 . ?
C1 N1 C2 172.5(8) . . ?
N1 C1 Au1 177.7(7) . . ?
N1 C2 C3 108.2(4) . 10_557 ?
N1 C2 C3 108.2(4) . . ?
C3 C2 C3 111.1(7) 10_557 . ?
N1 C2 H2 109.8 . . ?
C3 C2 H2 109.8 10_557 . ?
C3 C2 H2 109.8 . . ?
C2 C3 C4 112.4(6) . . ?
C2 C3 H3A 109.1 . . ?
C4 C3 H3A 109.1 . . ?
C2 C3 H3B 109.1 . . ?
C4 C3 H3B 109.1 . . ?
H3A C3 H3B 107.9 . . ?
C5 C4 C3 110.7(6) . . ?
C5 C4 H4A 109.5 . . ?
C3 C4 H4A 109.5 . . ?
C5 C4 H4B 109.5 . . ?
C3 C4 H4B 109.5 . . ?
H4A C4 H4B 108.1 . . ?
C4 C5 C4 112.0(7) 10_557 . ?
C4 C5 H5A 109.2 10_557 . ?
C4 C5 H5A 109.2 . . ?
C4 C5 H5B 109.2 10_557 . ?
C4 C5 H5B 109.2 . . ?
H5A C5 H5B 107.9 . . ?
F3 Sb1 F4 135.5(9) . 2_665 ?
F4 Sb1 F4 89.0(19) . 2_665 ?
F4 Sb1 F4 59.4(11) 4_565 2_665 ?
F3 Sb1 F4 135.5(9) . 3_655 ?
F4 Sb1 F4 59.4(11) . 3_655 ?
F4 Sb1 F4 89.0(19) 4_565 3_655 ?
F4 Sb1 F4 59.4(11) 2_665 3_655 ?
F3 Sb1 F1 90.3(2) . . ?
F4 Sb1 F1 89.2(10) . . ?
F4 Sb1 F1 45.1(9) 4_565 . ?
F4 Sb1 F1 90.3(10) 2_665 . ?
F4 Sb1 F1 134.2(10) 3_655 . ?
F3 Sb1 F1 90.3(2) . 2_665 ?
F4 Sb1 F1 90.3(10) . 2_665 ?
F4 Sb1 F1 134.2(10) 4_565 2_665 ?
F4 Sb1 F1 89.2(10) 2_665 2_665 ?
F4 Sb1 F1 45.1(9) 3_655 2_665 ?
F1 Sb1 F1 179.3(4) . 2_665 ?
F1 Sb1 F1 89.997(5) . 4_565 ?
F1 Sb1 F1 89.998(4) 2_665 4_565 ?
F3 Sb1 F1 90.3(2) . 3_655 ?
F4 Sb1 F1 45.1(9) . 3_655 ?
F4 Sb1 F1 90.3(10) 4_565 3_655 ?
F4 Sb1 F1 134.2(10) 2_665 3_655 ?
F4 Sb1 F1 89.2(10) 3_655 3_655 ?
F1 Sb1 F1 89.998(4) . 3_655 ?
F1 Sb1 F1 89.998(5) 2_665 3_655 ?
F1 Sb1 F1 179.3(4) 4_565 3_655 ?
F3 Sb1 F5 45.9(8) . 3_655 ?
F4 Sb1 F5 120.8(13) . 3_655 ?
F4 Sb1 F5 178.1(13) 4_565 3_655 ?
F4 Sb1 F5 118.7(13) 2_665 3_655 ?
F4 Sb1 F5 89.6(13) 3_655 3_655 ?
F1 Sb1 F5 136.2(9) . 3_655 ?
F1 Sb1 F5 44.4(8) 2_665 3_655 ?
F1 Sb1 F5 89.6(9) 4_565 3_655 ?
F1 Sb1 F5 90.9(9) 3_655 3_655 ?
F3 Sb1 F5 45.9(8) . 4_565 ?
F4 Sb1 F5 118.7(13) . 4_565 ?
F4 Sb1 F5 89.6(13) 4_565 4_565 ?
F4 Sb1 F5 120.8(13) 2_665 4_565 ?
F4 Sb1 F5 178.1(13) 3_655 4_565 ?
F1 Sb1 F5 44.4(8) . 4_565 ?
F1 Sb1 F5 136.3(9) 2_665 4_565 ?
F1 Sb1 F5 90.9(9) 4_565 4_565 ?
F1 Sb1 F5 89.6(9) 3_655 4_565 ?
F5 Sb1 F5 91.8(17) 3_655 4_565 ?
F3 Sb1 F5 45.9(8) . 2_665 ?
F4 Sb1 F5 178.1(13) . 2_665 ?
F4 Sb1 F5 118.7(13) 4_565 2_665 ?
F4 Sb1 F5 89.6(13) 2_665 2_665 ?
F4 Sb1 F5 120.8(13) 3_655 2_665 ?
F1 Sb1 F5 89.6(9) . 2_665 ?
F1 Sb1 F5 90.9(9) 2_665 2_665 ?
F1 Sb1 F5 44.4(8) 4_565 2_665 ?
F1 Sb1 F5 136.3(9) 3_655 2_665 ?
F5 Sb1 F5 61.0(10) 3_655 2_665 ?
F5 Sb1 F5 61.0(10) 4_565 2_665 ?
F5 F1 Sb1 68.3(11) 4_565 . ?
F4 F1 Sb1 66.0(12) 4_565 . ?
F1 F4 Sb1 68.8(13) 3_655 . ?
F1 F5 Sb1 67.3(12) 3_655 . ?
C7 C6 C6 121.5(8) . 7_456 ?
C7 C6 H6 119.2 . . ?
C6 C6 H6 119.2 7_456 . ?
C6 C7 C6 116.9(17) 8_666 . ?
C6 C7 H7 121.5 8_666 . ?
C6 C7 H7 121.5 . . ?
C9 C8 C9 119.8(16) 7_456 . ?
C9 C8 H8 120.1 7_456 . ?
C9 C8 H8 120.1 . . ?
C9 C9 C8 120.1(8) 8_666 . ?
C9 C9 H9 120.0 8_666 . ?
C8 C9 H9 120.0 . . ?

loop_
_geom_bond_atom_site_label_1
_geom_bond_atom_site_label_2
_geom_bond_distance
_geom_bond_site_symmetry_2
_geom_bond_publ_flag
Au1 C1 1.993(9) 9_657 ?
Au1 C1 1.993(9) . ?
N1 C1 1.135(10) . ?
N1 C2 1.454(10) . ?
C2 C3 1.523(8) 10_557 ?
C2 C3 1.523(8) . ?
C2 H2 1.0000 . ?
C3 C4 1.537(9) . ?
C3 H3A 0.9900 . ?
C3 H3B 0.9900 . ?
C4 C5 1.514(8) . ?
C4 H4A 0.9900 . ?
C4 H4B 0.9900 . ?
C5 H5A 0.9900 . ?
C5 H5B 0.9900 . ?
Sb1 F3 1.825(19) . ?
Sb1 F4 1.84(3) . ?
Sb1 F4 1.84(3) 4_565 ?
Sb1 F4 1.84(3) 2_665 ?
Sb1 F4 1.84(3) 3_655 ?
Sb1 F1 1.873(4) . ?
Sb1 F1 1.873(4) 2_665 ?
Sb1 F1 1.873(4) 4_565 ?
Sb1 F1 1.873(4) 3_655 ?
Sb1 F5 1.89(3) 3_655 ?
Sb1 F5 1.89(3) 4_565 ?
Sb1 F5 1.89(3) 2_665 ?
F1 F5 1.42(3) 4_565 ?
F1 F4 1.42(3) 4_565 ?
C6 C7 1.376(17) . ?
C6 C6 1.39(3) 7_456 ?
C6 H6 0.9500 . ?
C7 H7 0.9500 . ?
C8 C9 1.418(17) 7_456 ?
C8 C9 1.418(17) . ?
C8 H8 0.9500 . ?
C9 C9 1.40(3) 8_666 ?
C9 H9 0.9500 . ?

loop_
_geom_torsion_atom_site_label_1
_geom_torsion_atom_site_label_2
_geom_torsion_atom_site_label_3
_geom_torsion_atom_site_label_4
_geom_torsion
_geom_torsion_site_symmetry_1
_geom_torsion_site_symmetry_2
_geom_torsion_site_symmetry_3
_geom_torsion_site_symmetry_4
_geom_torsion_publ_flag
N1 C2 C3 C4 -65.6(6) . . . . ?
C3 C2 C3 C4 53.0(9) 10_557 . . . ?
C2 C3 C4 C5 -54.5(7) . . . . ?
C3 C4 C5 C4 56.0(9) . . . 10_557 ?
F4 Sb1 F1 F5 -134.6(16) . . . 4_565 ?
F4 Sb1 F1 F5 -179.9(18) 4_565 . . 4_565 ?
F4 Sb1 F1 F5 136.4(16) 2_665 . . 4_565 ?
F4 Sb1 F1 F5 -178.3(19) 3_655 . . 4_565 ?
F1 Sb1 F1 F5 91.2(13) 4_565 . . 4_565 ?
F1 Sb1 F1 F5 -89.5(13) 3_655 . . 4_565 ?
F5 Sb1 F1 F5 2(3) 3_655 . . 4_565 ?
F5 Sb1 F1 F5 46.8(15) 2_665 . . 4_565 ?
F4 Sb1 F1 F4 45.4(17) . . . 4_565 ?
F4 Sb1 F1 F4 -43.7(16) 2_665 . . 4_565 ?
F4 Sb1 F1 F4 2(3) 3_655 . . 4_565 ?
F1 Sb1 F1 F4 -88.8(13) 4_565 . . 4_565 ?
F1 Sb1 F1 F4 90.5(14) 3_655 . . 4_565 ?
F5 Sb1 F1 F4 -178.2(19) 3_655 . . 4_565 ?
F5 Sb1 F1 F4 179.9(18) 4_565 . . 4_565 ?
F5 Sb1 F1 F4 -133.3(16) 2_665 . . 4_565 ?
F4 Sb1 F4 F1 126.7(19) 4_565 . . 3_655 ?
F4 Sb1 F4 F1 -178.8(19) 2_665 . . 3_655 ?
F4 Sb1 F4 F1 -124(2) 3_655 . . 3_655 ?
F1 Sb1 F4 F1 90.8(9) . . . 3_655 ?
F1 Sb1 F4 F1 -89.7(10) 2_665 . . 3_655 ?
F1 Sb1 F4 F1 -179.99(3) 4_565 . . 3_655 ?
F5 Sb1 F4 F1 -55.4(17) 3_655 . . 3_655 ?
F5 Sb1 F4 F1 56.2(16) 4_565 . . 3_655 ?
F4 Sb1 F5 F1 0.0(12) . . . 3_655 ?
F4 Sb1 F5 F1 -53.4(16) 4_565 . . 3_655 ?
F4 Sb1 F5 F1 54.3(16) 3_655 . . 3_655 ?
F1 Sb1 F5 F1 -89.1(9) . . . 3_655 ?
F1 Sb1 F5 F1 90.4(9) 2_665 . . 3_655 ?
F1 Sb1 F5 F1 179.98(3) 4_565 . . 3_655 ?
F5 Sb1 F5 F1 126.1(18) 3_655 . . 3_655 ?
F5 Sb1 F5 F1 -123.6(18) 4_565 . . 3_655 ?
F5 Sb1 F5 F1 -178.7(17) 2_665 . . 3_655 ?
C6 C6 C7 C6 1.2(13) 7_456 . . 8_666 ?
C9 C8 C9 C9 -0.1(15) 7_456 . . 8_666 ?
